data_4027398
loop_
_publ_author_name
'Feng Shi'
'Gui-Juan Xing'
'Zhong-Lin Tao'
'Shi-Wei Luo'
'Shu-Jiang Tu'
'Liu-Zhu Gong'

_publ_section_title
;
 An Asymmetric Organocatalytic Povarov Reaction with 2-Hydroxystyrenes
;
_journal_name_full 'Journal of Organic Chemistry'
_journal_page_first 6970
_journal_page_last 6979
_journal_paper_doi 10.1021/jo301174g
_journal_volume 77
_journal_year 2012
_chemical_absolute_configuration unk
_chemical_formula_sum 'C23 H20 N2 O2'
_chemical_formula_weight 356.41
_chemical_name_systematic
;
 ?
;
_space_group_IT_number 4
_symmetry_cell_setting monoclinic
_symmetry_space_group_name_Hall 'P 2yb'
_symmetry_space_group_name_H-M 'P 1 21 1'
_atom_sites_solution_hydrogens geom
_atom_sites_solution_primary direct
_atom_sites_solution_secondary difmap
_audit_creation_method SHELXL-97
_cell_angle_alpha 90.00
_cell_angle_beta 95.322(5)
_cell_angle_gamma 90.00
_cell_formula_units_Z 2
_cell_length_a 7.4794(4)
_cell_length_b 5.8669(3)
_cell_length_c 21.0058(13)
_cell_measurement_reflns_used 3259
_cell_measurement_temperature 291(2)
_cell_measurement_theta_max 69.6277
_cell_measurement_theta_min 4.2241
_cell_volume 917.78(9)
_computing_cell_refinement 'CrysAlisPro (Oxford Diffraction Ltd.)'
_computing_data_collection 'CrysAlisPro (Oxford Diffraction Ltd.)'
_computing_data_reduction 'CrysAlisPro (Oxford Diffraction Ltd.)'
_computing_molecular_graphics 'Ortep-3 (L. J. Farrugia, 2001)'
_computing_publication_material SHELXL-97
_computing_structure_refinement 'SHELXL-97 (Sheldrick, 1997)'
_computing_structure_solution 'SHELXS-97 (Sheldrick, 1997)'
_diffrn_ambient_temperature 291(2)
_diffrn_detector_area_resol_mean 15.9149
_diffrn_measured_fraction_theta_full 0.979
_diffrn_measured_fraction_theta_max 0.979
_diffrn_measurement_device_type 'Gemini S Ultra, Oxford Diffraction'
_diffrn_measurement_method '\w scans'
_diffrn_radiation_monochromator mirror
_diffrn_radiation_source 'Enhance Ultra (Cu) x-ray Source'
_diffrn_radiation_type CuK\a
_diffrn_radiation_wavelength 1.54184
_diffrn_reflns_av_R_equivalents 0.0319
_diffrn_reflns_av_sigmaI/netI 0.0371
_diffrn_reflns_limit_h_max 9
_diffrn_reflns_limit_h_min -9
_diffrn_reflns_limit_k_max 6
_diffrn_reflns_limit_k_min -6
_diffrn_reflns_limit_l_max 22
_diffrn_reflns_limit_l_min -25
_diffrn_reflns_number 6967
_diffrn_reflns_theta_full 69.76
_diffrn_reflns_theta_max 69.76
_diffrn_reflns_theta_min 4.23
_exptl_absorpt_coefficient_mu 0.661
_exptl_absorpt_correction_T_max 0.8263
_exptl_absorpt_correction_T_min 0.7967
_exptl_absorpt_correction_type multi-scan
_exptl_absorpt_process_details
;
CrysAlisPro, Oxford Diffraction Ltd.,
Version 1.171.34.44 (release 25-10-2010 CrysAlis171 .NET)
(compiled Oct 25 2010,18:11:34)
empirical absorption correction using spherical harmonics,
 implemented in SCALE3 ABSPACK scaling algorithm.
;
_exptl_crystal_density_diffrn 1.290
_exptl_crystal_F_000 376
_exptl_crystal_size_max 0.36
_exptl_crystal_size_mid 0.30
_exptl_crystal_size_min 0.30
_refine_diff_density_max 0.245
_refine_diff_density_min -0.143
_refine_diff_density_rms 0.030
_refine_ls_abs_structure_details 'Flack H D (1983), Acta Cryst. A39, 876-881'
_refine_ls_abs_structure_Flack 0.1(3)
_refine_ls_extinction_method none
_refine_ls_goodness_of_fit_ref 1.072
_refine_ls_hydrogen_treatment mixed
_refine_ls_matrix_type full
_refine_ls_number_parameters 250
_refine_ls_number_reflns 3181
_refine_ls_number_restraints 1
_refine_ls_restrained_S_all 1.072
_refine_ls_R_factor_all 0.0496
_refine_ls_R_factor_gt 0.0404
_refine_ls_shift/su_max 0.000
_refine_ls_shift/su_mean 0.000
_refine_ls_structure_factor_coef Fsqd
_refine_ls_weighting_details 'calc w=1/[\s^2^(Fo^2^)+(0.0485P)^2^+0.0477P] where P=(Fo^2^+2Fc^2^)/3'
_refine_ls_weighting_scheme calc
_refine_ls_wR_factor_gt 0.0973
_refine_ls_wR_factor_ref 0.1052
_reflns_number_gt 2723
_reflns_number_total 3181
_reflns_threshold_expression >2sigma(I)
_cod_data_source_file jo301174g_si_002.cif
_cod_data_source_block sf120314
_cod_original_sg_symbol_H-M 'P 21'
_cod_database_code 4027398

loop_
_symmetry_equiv_pos_as_xyz
'x, y, z'
'-x, y+1/2, -z'

loop_
_atom_site_label
_atom_site_type_symbol
_atom_site_fract_x
_atom_site_fract_y
_atom_site_fract_z
_atom_site_U_iso_or_equiv
_atom_site_adp_type
_atom_site_occupancy
_atom_site_symmetry_multiplicity
_atom_site_calc_flag
_atom_site_refinement_flags
O2 O 0.8928(2) 1.3184(3) 0.34553(9) 0.0582(4) Uani 1 1 d .
O1 O 0.2188(2) 1.1166(3) 0.33850(9) 0.0646(5) Uani 1 1 d .
H1 H 0.1253 1.1824 0.3447 0.097 Uiso 1 1 calc R
N1 N 0.3805(3) 0.9115(4) 0.17102(11) 0.0547(5) Uani 1 1 d .
C8 C 0.5280(3) 0.9420(4) 0.27939(11) 0.0431(5) Uani 1 1 d .
C21 C 0.7627(3) 1.2237(4) 0.30085(12) 0.0478(5) Uani 1 1 d .
C6 C 0.2561(3) 0.9550(4) 0.38500(11) 0.0479(5) Uani 1 1 d .
C20 C 0.7495(3) 1.2853(4) 0.23754(12) 0.0548(6) Uani 1 1 d .
H20 H 0.8243 1.3973 0.2234 0.066 Uiso 1 1 calc R
C7 C 0.4181(3) 0.7448(4) 0.30184(10) 0.0440(5) Uani 1 1 d .
H7 H 0.4953 0.6097 0.3025 0.053 Uiso 1 1 calc R
C22 C 0.6530(3) 1.0544(4) 0.32170(11) 0.0459(5) Uani 1 1 d .
H22 H 0.6628 1.0150 0.3648 0.055 Uiso 1 1 calc R
C9 C 0.5113(3) 1.0071(4) 0.21515(11) 0.0467(5) Uani 1 1 d .
C12 C 0.1398(3) 0.6445(4) 0.13951(11) 0.0486(5) Uani 1 1 d .
C1 C 0.3600(3) 0.7695(4) 0.36860(11) 0.0428(5) Uani 1 1 d .
C19 C 0.6233(3) 1.1786(4) 0.19488(12) 0.0550(6) Uani 1 1 d .
H19 H 0.6130 1.2219 0.1521 0.066 Uiso 1 1 calc R
C13 C 0.1203(4) 0.4401(5) 0.10654(13) 0.0636(7) Uani 1 1 d .
H13 H 0.2108 0.3311 0.1121 0.076 Uiso 1 1 calc R
C11 C 0.2543(3) 0.6939(4) 0.25390(11) 0.0512(6) Uani 1 1 d .
H11A H 0.2043 0.5471 0.2639 0.061 Uiso 1 1 calc R
H11B H 0.1629 0.8087 0.2582 0.061 Uiso 1 1 calc R
C15 C -0.1661(3) 0.5562(5) 0.05743(11) 0.0554(6) Uani 1 1 d .
C10 C 0.3033(3) 0.6914(4) 0.18545(11) 0.0505(6) Uani 1 1 d .
H10 H 0.3928 0.5718 0.1809 0.061 Uiso 1 1 calc R
C23 C 0.8830(3) 1.5581(4) 0.35475(14) 0.0619(7) Uani 1 1 d .
H23C H 0.9861 1.6079 0.3818 0.093 Uiso 1 1 calc R
H23B H 0.7759 1.5943 0.3745 0.093 Uiso 1 1 calc R
H23A H 0.8805 1.6337 0.3142 0.093 Uiso 1 1 calc R
C17 C 0.0009(4) 0.8025(5) 0.13148(13) 0.0605(7) Uani 1 1 d .
H17 H 0.0104 0.9390 0.1541 0.073 Uiso 1 1 calc R
C16 C -0.1511(4) 0.7604(5) 0.09050(13) 0.0629(7) Uani 1 1 d .
H16 H -0.2423 0.8683 0.0852 0.075 Uiso 1 1 calc R
C2 C 0.3962(3) 0.6000(4) 0.41398(11) 0.0520(6) Uani 1 1 d .
H2 H 0.4642 0.4746 0.4039 0.062 Uiso 1 1 calc R
C14 C -0.0305(4) 0.3954(5) 0.06574(14) 0.0670(7) Uani 1 1 d .
H14 H -0.0412 0.2576 0.0438 0.080 Uiso 1 1 calc R
N2 N -0.4361(4) 0.4848(6) -0.02592(13) 0.0938(9) Uani 1 1 d .
C4 C 0.2320(4) 0.7969(5) 0.48877(13) 0.0640(7) Uani 1 1 d .
H4 H 0.1883 0.8060 0.5287 0.077 Uiso 1 1 calc R
C18 C -0.3191(4) 0.5147(5) 0.01174(13) 0.0669(7) Uani 1 1 d .
C5 C 0.1941(3) 0.9694(5) 0.44448(13) 0.0580(6) Uani 1 1 d .
H5 H 0.1268 1.0949 0.4550 0.070 Uiso 1 1 calc R
C3 C 0.3336(4) 0.6126(5) 0.47401(12) 0.0630(7) Uani 1 1 d .
H3 H 0.3601 0.4976 0.5039 0.076 Uiso 1 1 calc R
H1A H 0.403(3) 0.914(4) 0.1331(13) 0.053(7) Uiso 1 1 d .

loop_
_atom_site_aniso_label
_atom_site_aniso_U_11
_atom_site_aniso_U_22
_atom_site_aniso_U_33
_atom_site_aniso_U_23
_atom_site_aniso_U_13
_atom_site_aniso_U_12
O2 0.0489(9) 0.0428(10) 0.0795(12) -0.0069(8) -0.0127(8) 0.0029(7)
O1 0.0598(11) 0.0558(11) 0.0783(12) 0.0055(9) 0.0074(9) 0.0146(8)
N1 0.0532(11) 0.0636(14) 0.0459(11) 0.0013(10) -0.0032(9) -0.0056(9)
C8 0.0354(10) 0.0421(12) 0.0509(12) 0.0003(10) -0.0006(9) 0.0071(9)
C21 0.0369(10) 0.0428(13) 0.0621(14) -0.0039(11) -0.0045(10) 0.0047(9)
C6 0.0431(11) 0.0446(13) 0.0546(13) 0.0009(11) -0.0028(10) -0.0003(10)
C20 0.0467(12) 0.0494(15) 0.0682(16) 0.0014(12) 0.0046(11) -0.0029(11)
C7 0.0420(11) 0.0410(13) 0.0477(12) 0.0008(9) -0.0026(9) 0.0024(9)
C22 0.0448(11) 0.0427(13) 0.0486(12) 0.0003(10) -0.0041(9) 0.0050(9)
C9 0.0390(11) 0.0510(14) 0.0494(12) -0.0022(10) 0.0006(9) 0.0040(9)
C12 0.0477(12) 0.0504(14) 0.0464(12) -0.0056(10) -0.0029(10) 0.0003(10)
C1 0.0369(10) 0.0409(13) 0.0490(12) 0.0016(10) -0.0042(9) -0.0028(9)
C19 0.0525(14) 0.0636(17) 0.0494(13) 0.0047(12) 0.0077(11) 0.0006(11)
C13 0.0657(16) 0.0571(16) 0.0658(16) -0.0144(13) -0.0050(13) 0.0105(13)
C11 0.0487(12) 0.0523(14) 0.0508(13) -0.0001(10) -0.0050(10) -0.0044(10)
C15 0.0565(14) 0.0650(16) 0.0433(12) -0.0020(11) -0.0020(10) -0.0108(12)
C10 0.0472(12) 0.0500(15) 0.0525(13) -0.0058(11) -0.0056(10) 0.0052(10)
C23 0.0532(14) 0.0446(16) 0.0866(19) -0.0065(13) 0.0001(13) -0.0053(11)
C17 0.0608(15) 0.0535(15) 0.0639(15) -0.0134(13) -0.0119(12) 0.0089(12)
C16 0.0557(14) 0.0660(18) 0.0637(15) -0.0072(13) -0.0123(12) 0.0071(12)
C2 0.0492(12) 0.0510(15) 0.0540(13) 0.0033(11) -0.0041(10) -0.0026(10)
C14 0.0769(18) 0.0562(17) 0.0655(17) -0.0178(13) -0.0061(14) -0.0034(13)
N2 0.0810(18) 0.123(3) 0.0720(17) -0.0176(17) -0.0202(14) -0.0187(17)
C4 0.0587(15) 0.082(2) 0.0515(14) -0.0078(14) 0.0062(11) -0.0136(14)
C18 0.0654(16) 0.082(2) 0.0522(14) -0.0053(13) -0.0018(13) -0.0135(14)
C5 0.0481(13) 0.0612(17) 0.0646(15) -0.0147(13) 0.0054(11) -0.0028(11)
C3 0.0660(16) 0.0662(17) 0.0545(15) 0.0090(13) -0.0062(12) -0.0080(14)

loop_
_atom_type_symbol
_atom_type_description
_atom_type_scat_dispersion_real
_atom_type_scat_dispersion_imag
_atom_type_scat_source
C C 0.0181 0.0091 'International Tables Vol C Tables 4.2.6.8 and 6.1.1.4'
H H 0.0000 0.0000 'International Tables Vol C Tables 4.2.6.8 and 6.1.1.4'
N N 0.0311 0.0180 'International Tables Vol C Tables 4.2.6.8 and 6.1.1.4'
O O 0.0492 0.0322 'International Tables Vol C Tables 4.2.6.8 and 6.1.1.4'

loop_
_geom_angle_atom_site_label_1
_geom_angle_atom_site_label_2
_geom_angle_atom_site_label_3
_geom_angle
C21 O2 C23 116.21(18)
C6 O1 H1 109.5
C9 N1 C10 118.8(2)
C9 N1 H1A 115.7(18)
C10 N1 H1A 109.8(18)
C22 C8 C9 118.8(2)
C22 C8 C7 120.8(2)
C9 C8 C7 120.36(19)
C20 C21 C22 120.2(2)
C20 C21 O2 121.8(2)
C22 C21 O2 117.9(2)
O1 C6 C5 122.8(2)
O1 C6 C1 116.3(2)
C5 C6 C1 120.9(2)
C21 C20 C19 119.3(2)
C21 C20 H20 120.3
C19 C20 H20 120.3
C1 C7 C8 115.14(17)
C1 C7 C11 110.19(18)
C8 C7 C11 111.40(19)
C1 C7 H7 106.5
C8 C7 H7 106.5
C11 C7 H7 106.5
C21 C22 C8 121.3(2)
C21 C22 H22 119.4
C8 C22 H22 119.4
C8 C9 C19 119.2(2)
C8 C9 N1 121.6(2)
C19 C9 N1 119.1(2)
C13 C12 C17 118.3(2)
C13 C12 C10 121.2(2)
C17 C12 C10 120.5(2)
C2 C1 C6 117.8(2)
C2 C1 C7 120.9(2)
C6 C1 C7 121.10(19)
C20 C19 C9 121.2(2)
C20 C19 H19 119.4
C9 C19 H19 119.4
C14 C13 C12 121.2(2)
C14 C13 H13 119.4
C12 C13 H13 119.4
C10 C11 C7 111.95(19)
C10 C11 H11A 109.2
C7 C11 H11A 109.2
C10 C11 H11B 109.2
C7 C11 H11B 109.2
H11A C11 H11B 107.9
C16 C15 C14 120.1(2)
C16 C15 C18 120.1(3)
C14 C15 C18 119.7(2)
N1 C10 C12 109.9(2)
N1 C10 C11 108.90(19)
C12 C10 C11 110.76(19)
N1 C10 H10 109.1
C12 C10 H10 109.1
C11 C10 H10 109.1
O2 C23 H23C 109.5
O2 C23 H23B 109.5
H23C C23 H23B 109.5
O2 C23 H23A 109.5
H23C C23 H23A 109.5
H23B C23 H23A 109.5
C16 C17 C12 121.2(2)
C16 C17 H17 119.4
C12 C17 H17 119.4
C17 C16 C15 119.4(2)
C17 C16 H16 120.3
C15 C16 H16 120.3
C1 C2 C3 121.8(2)
C1 C2 H2 119.1
C3 C2 H2 119.1
C13 C14 C15 119.8(2)
C13 C14 H14 120.1
C15 C14 H14 120.1
C3 C4 C5 120.4(2)
C3 C4 H4 119.8
C5 C4 H4 119.8
N2 C18 C15 177.5(3)
C6 C5 C4 120.0(2)
C6 C5 H5 120.0
C4 C5 H5 120.0
C4 C3 C2 119.2(3)
C4 C3 H3 120.4
C2 C3 H3 120.4

loop_
_geom_bond_atom_site_label_1
_geom_bond_atom_site_label_2
_geom_bond_distance
O2 C21 1.403(3)
O2 C23 1.422(3)
O1 C6 1.371(3)
O1 H1 0.8200
N1 C9 1.401(3)
N1 C10 1.458(3)
N1 H1A 0.83(3)
C8 C22 1.394(3)
C8 C9 1.397(3)
C8 C7 1.520(3)
C21 C20 1.373(3)
C21 C22 1.385(3)
C6 C5 1.375(3)
C6 C1 1.399(3)
C20 C19 1.389(3)
C20 H20 0.9300
C7 C1 1.513(3)
C7 C11 1.541(3)
C7 H7 0.9800
C22 H22 0.9300
C9 C19 1.401(3)
C12 C13 1.386(3)
C12 C17 1.391(4)
C12 C10 1.511(3)
C1 C2 1.387(3)
C19 H19 0.9300
C13 C14 1.377(4)
C13 H13 0.9300
C11 C10 1.517(3)
C11 H11A 0.9700
C11 H11B 0.9700
C15 C16 1.384(4)
C15 C14 1.384(4)
C15 C18 1.444(3)
C10 H10 0.9800
C23 H23C 0.9600
C23 H23B 0.9600
C23 H23A 0.9600
C17 C16 1.383(3)
C17 H17 0.9300
C16 H16 0.9300
C2 C3 1.387(4)
C2 H2 0.9300
C14 H14 0.9300
N2 C18 1.138(3)
C4 C3 1.374(4)
C4 C5 1.386(4)
C4 H4 0.9300
C5 H5 0.9300
C3 H3 0.9300

loop_
_geom_hbond_atom_site_label_D
_geom_hbond_atom_site_label_H
_geom_hbond_atom_site_label_A
_geom_hbond_distance_DH
_geom_hbond_distance_HA
_geom_hbond_distance_DA
_geom_hbond_angle_DHA
_geom_hbond_site_symmetry_A
O1 H1 O2 0.82 1.91 2.727(2) 170.7 1_455
N1 H1A N2 0.83(3) 2.32(3) 3.144(4) 169(2) 2

loop_
_geom_torsion_atom_site_label_1
_geom_torsion_atom_site_label_2
_geom_torsion_atom_site_label_3
_geom_torsion_atom_site_label_4
_geom_torsion
C23 O2 C21 C20 61.7(3)
C23 O2 C21 C22 -122.0(2)
C22 C21 C20 C19 1.0(4)
O2 C21 C20 C19 177.2(2)
C22 C8 C7 C1 37.0(3)
C9 C8 C7 C1 -145.9(2)
C22 C8 C7 C11 163.4(2)
C9 C8 C7 C11 -19.5(3)
C20 C21 C22 C8 0.4(3)
O2 C21 C22 C8 -176.0(2)
C9 C8 C22 C21 -1.7(3)
C7 C8 C22 C21 175.4(2)
C22 C8 C9 C19 1.6(3)
C7 C8 C9 C19 -175.5(2)
C22 C8 C9 N1 -175.8(2)
C7 C8 C9 N1 7.1(3)
C10 N1 C9 C8 -21.4(3)
C10 N1 C9 C19 161.2(2)
O1 C6 C1 C2 -178.3(2)
C5 C6 C1 C2 0.8(3)
O1 C6 C1 C7 -3.3(3)
C5 C6 C1 C7 175.9(2)
C8 C7 C1 C2 -126.7(2)
C11 C7 C1 C2 106.3(2)
C8 C7 C1 C6 58.4(3)
C11 C7 C1 C6 -68.6(3)
C21 C20 C19 C9 -1.0(4)
C8 C9 C19 C20 -0.3(4)
N1 C9 C19 C20 177.1(2)
C17 C12 C13 C14 1.4(4)
C10 C12 C13 C14 178.6(3)
C1 C7 C11 C10 174.25(19)
C8 C7 C11 C10 45.2(3)
C9 N1 C10 C12 167.9(2)
C9 N1 C10 C11 46.4(3)
C13 C12 C10 N1 129.5(3)
C17 C12 C10 N1 -53.4(3)
C13 C12 C10 C11 -110.1(3)
C17 C12 C10 C11 67.0(3)
C7 C11 C10 N1 -58.2(3)
C7 C11 C10 C12 -179.17(19)
C13 C12 C17 C16 -1.6(4)
C10 C12 C17 C16 -178.8(3)
C12 C17 C16 C15 0.8(5)
C14 C15 C16 C17 0.4(4)
C18 C15 C16 C17 -176.5(3)
C6 C1 C2 C3 -0.5(3)
C7 C1 C2 C3 -175.6(2)
C12 C13 C14 C15 -0.3(5)
C16 C15 C14 C13 -0.6(4)
C18 C15 C14 C13 176.3(3)
C16 C15 C18 N2 94(9)
C14 C15 C18 N2 -83(9)
O1 C6 C5 C4 178.0(2)
C1 C6 C5 C4 -1.1(3)
C3 C4 C5 C6 1.0(4)
C5 C4 C3 C2 -0.7(4)
C1 C2 C3 C4 0.5(4)
